data_7019529
loop_
_publ_author_name
'Graczyk, Angelika'
'Murphy, Frances A.'
'Nolan, Deanne'
'Fern\'andez-Moreira, Vanesa'
'Lundin, Natasha J.'
'Fitchett, Christopher M.'
'Draper, Sylvia M.'

_publ_section_title
;
 Terpyridine-fused polyaromatic hydrocarbons generated via
 cyclodehydrogenation and used as ligands in Ru(ii) complexes.
;
_journal_issue 25
_journal_name_full 'Dalton transactions (Cambridge, England : 2003)'
_journal_page_first 7746
_journal_page_last 7754
_journal_paper_doi 10.1039/c2dt30548h
_journal_volume 41
_journal_year 2012
_chemical_formula_sum 'C54 H38 Cl9 N3'
_chemical_formula_weight 1047.92
_chemical_name_systematic
;
?
;
_space_group_IT_number 14
_symmetry_cell_setting monoclinic
_symmetry_space_group_name_Hall '-P 2yn'
_symmetry_space_group_name_H-M 'P 1 21/n 1'
_atom_sites_solution_hydrogens geom
_atom_sites_solution_primary direct
_atom_sites_solution_secondary difmap
_audit_creation_method SHELXL-97
_cell_angle_alpha 90.00
_cell_angle_beta 95.0820(10)
_cell_angle_gamma 90.00
_cell_formula_units_Z 4
_cell_length_a 11.5279(5)
_cell_length_b 17.3151(8)
_cell_length_c 25.3288(12)
_cell_measurement_reflns_used 6196
_cell_measurement_temperature 153(2)
_cell_measurement_theta_max 29.63
_cell_measurement_theta_min 2.33
_cell_volume 5035.9(4)
_computing_cell_refinement 'Bruker SMART'
_computing_data_collection 'Bruker SMART'
_computing_data_reduction 'Bruker SAINT'
_computing_molecular_graphics 'Bruker SHELXTL'
_computing_publication_material 'Bruker SHELXTL'
_computing_structure_refinement 'SHELXL-97 (Sheldrick, 1997)'
_computing_structure_solution 'SHELXS-97 (Sheldrick, 1990)'
_diffrn_ambient_temperature 153(2)
_diffrn_measured_fraction_theta_full 1.000
_diffrn_measured_fraction_theta_max 1.000
_diffrn_measurement_device_type 'CCD area detector'
_diffrn_measurement_method 'phi and omega scans'
_diffrn_radiation_monochromator graphite
_diffrn_radiation_source 'fine-focus sealed tube'
_diffrn_radiation_type MoK\a
_diffrn_radiation_wavelength 0.71073
_diffrn_reflns_av_R_equivalents 0.0285
_diffrn_reflns_av_sigmaI/netI 0.0261
_diffrn_reflns_limit_h_max 14
_diffrn_reflns_limit_h_min -14
_diffrn_reflns_limit_k_max 21
_diffrn_reflns_limit_k_min -21
_diffrn_reflns_limit_l_max 29
_diffrn_reflns_limit_l_min -31
_diffrn_reflns_number 44768
_diffrn_reflns_theta_full 26.50
_diffrn_reflns_theta_max 26.50
_diffrn_reflns_theta_min 1.61
_exptl_absorpt_coefficient_mu 0.541
_exptl_absorpt_correction_T_max 0.8678
_exptl_absorpt_correction_T_min 0.8169
_exptl_absorpt_correction_type multi-scan
_exptl_absorpt_process_details 'blessing, Acta Cryst. 1995(A51) 33-38'
_exptl_crystal_colour colourless
_exptl_crystal_density_diffrn 1.382
_exptl_crystal_density_method 'not measured'
_exptl_crystal_description block
_exptl_crystal_F_000 2144
_exptl_crystal_size_max 0.39
_exptl_crystal_size_mid 0.38
_exptl_crystal_size_min 0.27
_refine_diff_density_max 1.327
_refine_diff_density_min -0.780
_refine_diff_density_rms 0.072
_refine_ls_extinction_method none
_refine_ls_goodness_of_fit_ref 1.035
_refine_ls_hydrogen_treatment constr
_refine_ls_matrix_type full
_refine_ls_number_parameters 595
_refine_ls_number_reflns 10440
_refine_ls_number_restraints 0
_refine_ls_restrained_S_all 1.035
_refine_ls_R_factor_all 0.0785
_refine_ls_R_factor_gt 0.0595
_refine_ls_shift/su_max 0.002
_refine_ls_shift/su_mean 0.000
_refine_ls_structure_factor_coef Fsqd
_refine_ls_weighting_details 'calc w=1/[\s^2^(Fo^2^)+(0.0868P)^2^+5.4085P] where P=(Fo^2^+2Fc^2^)/3'
_refine_ls_weighting_scheme calc
_refine_ls_wR_factor_gt 0.1554
_refine_ls_wR_factor_ref 0.1707
_reflns_number_gt 7972
_reflns_number_total 10440
_reflns_threshold_expression >2sigma(I)
_cod_data_source_file c2dt30548h.txt
_cod_data_source_block agm
_cod_depositor_comments
;
The following automatic conversions were performed:

'_symmetry_cell_setting' value 'Monoclinic' changed to 'monoclinic'
according to /home/saulius/struct/CIF-dictionaries/cif_core.dic
dictionary named 'cif_core.dic' version 2.4.1 from 2010-06-29.

Automatic conversion script
Id: cif_fix_values 1891 2012-01-12 08:04:46Z andrius 
;
_cod_original_sg_symbol_H-M P2(1)/n
_cod_database_code 7019529

loop_
_symmetry_equiv_pos_as_xyz
'x, y, z'
'-x+1/2, y+1/2, -z+1/2'
'-x, -y, -z'
'x-1/2, -y-1/2, z-1/2'

loop_
_atom_site_label
_atom_site_type_symbol
_atom_site_fract_x
_atom_site_fract_y
_atom_site_fract_z
_atom_site_U_iso_or_equiv
_atom_site_adp_type
_atom_site_occupancy
_atom_site_symmetry_multiplicity
_atom_site_calc_flag
_atom_site_refinement_flags
N1 N 0.30929(18) 0.37999(12) 0.03941(8) 0.0254(4) Uani 1 1 d .
C2 C 0.3105(2) 0.44615(15) 0.06677(10) 0.0258(5) Uani 1 1 d .
C3 C 0.2918(2) 0.44932(14) 0.12028(10) 0.0254(5) Uani 1 1 d .
H3A H 0.2957 0.4972 0.1387 0.030 Uiso 1 1 calc R
C4 C 0.2674(2) 0.38161(14) 0.14640(9) 0.0245(5) Uani 1 1 d .
C5 C 0.2655(2) 0.31265(14) 0.11831(9) 0.0245(5) Uani 1 1 d .
H5A H 0.2485 0.2653 0.1349 0.029 Uiso 1 1 calc R
C6 C 0.2889(2) 0.31423(14) 0.06533(10) 0.0247(5) Uani 1 1 d .
N7 N 0.3405(2) 0.58373(13) 0.06553(10) 0.0371(5) Uani 1 1 d .
C8 C 0.3359(2) 0.51827(15) 0.03753(10) 0.0272(5) Uani 1 1 d .
C9 C 0.3559(2) 0.51597(17) -0.01596(11) 0.0345(6) Uani 1 1 d .
H9A H 0.3520 0.4686 -0.0349 0.041 Uiso 1 1 calc R
C10 C 0.3816(3) 0.58441(19) -0.04077(12) 0.0410(7) Uani 1 1 d .
H10A H 0.3961 0.5846 -0.0771 0.049 Uiso 1 1 calc R
C11 C 0.3859(3) 0.65205(18) -0.01216(13) 0.0415(7) Uani 1 1 d .
H11A H 0.4028 0.6998 -0.0283 0.050 Uiso 1 1 calc R
C12 C 0.3653(3) 0.64886(18) 0.04037(13) 0.0442(7) Uani 1 1 d .
H12A H 0.3688 0.6957 0.0600 0.053 Uiso 1 1 calc R
N13 N 0.2537(2) 0.17744(13) 0.05582(9) 0.0326(5) Uani 1 1 d .
C14 C 0.2967(2) 0.24133(15) 0.03473(10) 0.0259(5) Uani 1 1 d .
C15 C 0.3509(2) 0.24046(16) -0.01238(10) 0.0294(5) Uani 1 1 d .
H15A H 0.3791 0.2869 -0.0266 0.035 Uiso 1 1 calc R
C16 C 0.3629(2) 0.17084(16) -0.03794(10) 0.0330(6) Uani 1 1 d .
H16A H 0.4006 0.1685 -0.0698 0.040 Uiso 1 1 calc R
C17 C 0.3195(2) 0.10487(16) -0.01667(11) 0.0333(6) Uani 1 1 d .
H17A H 0.3266 0.0562 -0.0334 0.040 Uiso 1 1 calc R
C18 C 0.2652(3) 0.11135(16) 0.02978(12) 0.0366(6) Uani 1 1 d .
H18A H 0.2342 0.0658 0.0440 0.044 Uiso 1 1 calc R
C19 C 0.2469(2) 0.38306(13) 0.20407(9) 0.0235(5) Uani 1 1 d .
C20 C 0.3342(2) 0.41180(13) 0.24101(9) 0.0229(5) Uani 1 1 d .
C21 C 0.3145(2) 0.41416(14) 0.29484(9) 0.0239(5) Uani 1 1 d .
C22 C 0.2101(2) 0.38595(14) 0.31167(9) 0.0243(5) Uani 1 1 d .
C23 C 0.1226(2) 0.35719(13) 0.27467(10) 0.0237(5) Uani 1 1 d .
C24 C 0.1407(2) 0.35673(13) 0.22042(9) 0.0238(5) Uani 1 1 d .
C25 C 0.4499(2) 0.43705(15) 0.22428(9) 0.0275(5) Uani 1 1 d .
C26 C 0.5228(2) 0.38334(18) 0.20317(10) 0.0334(6) Uani 1 1 d .
H26A H 0.4978 0.3314 0.1979 0.040 Uiso 1 1 calc R
C27 C 0.6328(3) 0.4057(2) 0.18971(12) 0.0464(8) Uani 1 1 d .
H27A H 0.6824 0.3690 0.1752 0.056 Uiso 1 1 calc R
C28 C 0.6691(3) 0.4800(3) 0.19729(14) 0.0569(10) Uani 1 1 d .
H28A H 0.7443 0.4948 0.1883 0.068 Uiso 1 1 calc R
C29 C 0.5971(3) 0.5342(2) 0.21801(14) 0.0526(9) Uani 1 1 d .
H29A H 0.6228 0.5861 0.2231 0.063 Uiso 1 1 calc R
C30 C 0.4877(3) 0.51265(18) 0.23130(12) 0.0383(6) Uani 1 1 d .
H30A H 0.4383 0.5499 0.2453 0.046 Uiso 1 1 calc R
C31 C 0.4050(2) 0.44546(14) 0.33526(9) 0.0251(5) Uani 1 1 d .
C32 C 0.5067(2) 0.40480(16) 0.34889(11) 0.0321(6) Uani 1 1 d .
H32A H 0.5212 0.3580 0.3310 0.039 Uiso 1 1 calc R
C33 C 0.5877(3) 0.43171(19) 0.38837(12) 0.0428(7) Uani 1 1 d .
H33A H 0.6568 0.4031 0.3976 0.051 Uiso 1 1 calc R
C34 C 0.5680(3) 0.5000(2) 0.41427(12) 0.0458(8) Uani 1 1 d .
H34A H 0.6227 0.5178 0.4419 0.055 Uiso 1 1 calc R
C35 C 0.4686(3) 0.54250(18) 0.39997(12) 0.0409(7) Uani 1 1 d .
H35A H 0.4560 0.5903 0.4169 0.049 Uiso 1 1 calc R
C36 C 0.3871(2) 0.51498(16) 0.36070(11) 0.0320(6) Uani 1 1 d .
H36A H 0.3185 0.5440 0.3512 0.038 Uiso 1 1 calc R
C37 C 0.1920(2) 0.38754(15) 0.36947(10) 0.0274(5) Uani 1 1 d .
C38 C 0.2598(3) 0.34228(17) 0.40538(11) 0.0377(6) Uani 1 1 d .
H38A H 0.3162 0.3082 0.3931 0.045 Uiso 1 1 calc R
C39 C 0.2454(3) 0.3468(2) 0.45933(12) 0.0523(9) Uani 1 1 d .
H39A H 0.2922 0.3159 0.4838 0.063 Uiso 1 1 calc R
C40 C 0.1627(4) 0.3963(2) 0.47733(13) 0.0571(10) Uani 1 1 d .
H40A H 0.1528 0.3993 0.5141 0.069 Uiso 1 1 calc R
C41 C 0.0961(3) 0.4406(2) 0.44214(13) 0.0496(9) Uani 1 1 d .
H41A H 0.0399 0.4746 0.4546 0.060 Uiso 1 1 calc R
C42 C 0.1091(2) 0.43675(17) 0.38843(12) 0.0363(6) Uani 1 1 d .
H42A H 0.0614 0.4677 0.3643 0.044 Uiso 1 1 calc R
C43 C 0.0116(2) 0.32672(15) 0.29307(9) 0.0262(5) Uani 1 1 d .
C44 C 0.0112(3) 0.25828(16) 0.32184(10) 0.0330(6) Uani 1 1 d .
H44A H 0.0817 0.2305 0.3297 0.040 Uiso 1 1 calc R
C45 C -0.0919(3) 0.23021(18) 0.33923(11) 0.0421(7) Uani 1 1 d .
H45A H -0.0920 0.1829 0.3583 0.051 Uiso 1 1 calc R
C46 C -0.1942(3) 0.2711(2) 0.32881(12) 0.0457(8) Uani 1 1 d .
H46A H -0.2644 0.2522 0.3410 0.055 Uiso 1 1 calc R
C47 C -0.1947(3) 0.3390(2) 0.30093(12) 0.0435(7) Uani 1 1 d .
H47A H -0.2651 0.3672 0.2940 0.052 Uiso 1 1 calc R
C48 C -0.0922(2) 0.36641(17) 0.28282(11) 0.0337(6) Uani 1 1 d .
H48A H -0.0933 0.4131 0.2631 0.040 Uiso 1 1 calc R
C49 C 0.0462(2) 0.32946(15) 0.18040(10) 0.0274(5) Uani 1 1 d .
C50 C 0.0093(2) 0.25290(17) 0.17942(12) 0.0370(6) Uani 1 1 d .
H50A H 0.0441 0.2171 0.2044 0.044 Uiso 1 1 calc R
C51 C -0.0785(3) 0.2288(2) 0.14183(14) 0.0510(9) Uani 1 1 d .
H51A H -0.1035 0.1765 0.1412 0.061 Uiso 1 1 calc R
C52 C -0.1298(3) 0.2810(3) 0.10527(14) 0.0564(10) Uani 1 1 d .
H52A H -0.1896 0.2644 0.0796 0.068 Uiso 1 1 calc R
C53 C -0.0941(3) 0.3565(2) 0.10632(13) 0.0509(8) Uani 1 1 d .
H53A H -0.1297 0.3922 0.0814 0.061 Uiso 1 1 calc R
C54 C -0.0062(2) 0.38106(18) 0.14351(11) 0.0360(6) Uani 1 1 d .
H54A H 0.0183 0.4335 0.1438 0.043 Uiso 1 1 calc R
C60 C 0.1037(3) 0.64159(16) 0.21130(12) 0.0386(6) Uani 1 1 d .
H60A H 0.0255 0.6615 0.1974 0.046 Uiso 1 1 calc R
Cl61 Cl 0.19128(8) 0.63622(5) 0.15828(3) 0.0525(2) Uani 1 1 d .
Cl62 Cl 0.16242(11) 0.70503(8) 0.25941(6) 0.0936(5) Uani 1 1 d .
Cl63 Cl 0.08551(10) 0.54935(5) 0.23724(4) 0.0652(3) Uani 1 1 d .
C70 C 0.5954(3) 0.1283(2) 0.16743(13) 0.0491(8) Uani 1 1 d .
H70A H 0.5261 0.1021 0.1805 0.059 Uiso 1 1 calc R
Cl71 Cl 0.54698(12) 0.18868(8) 0.11453(4) 0.0885(4) Uani 1 1 d .
Cl72 Cl 0.68888(10) 0.05713(6) 0.14649(4) 0.0678(3) Uani 1 1 d .
Cl73 Cl 0.66411(8) 0.18223(5) 0.21965(3) 0.0536(2) Uani 1 1 d .
C80 C 0.9022(3) 0.6402(2) 0.05671(14) 0.0525(8) Uani 1 1 d .
H80A H 0.8347 0.6416 0.0291 0.063 Uiso 1 1 calc R
Cl81 Cl 1.01045(16) 0.58426(11) 0.03352(6) 0.1211(6) Uani 1 1 d .
Cl82 Cl 0.85568(10) 0.59854(7) 0.11436(4) 0.0741(3) Uani 1 1 d .
Cl83 Cl 0.94742(9) 0.73516(6) 0.07048(5) 0.0729(3) Uani 1 1 d .

loop_
_atom_site_aniso_label
_atom_site_aniso_U_11
_atom_site_aniso_U_22
_atom_site_aniso_U_33
_atom_site_aniso_U_23
_atom_site_aniso_U_13
_atom_site_aniso_U_12
N1 0.0244(10) 0.0321(11) 0.0201(10) 0.0026(8) 0.0034(8) 0.0007(8)
C2 0.0225(12) 0.0310(13) 0.0237(12) 0.0032(10) 0.0017(9) 0.0003(10)
C3 0.0244(12) 0.0267(12) 0.0250(12) 0.0005(10) 0.0015(10) 0.0028(9)
C4 0.0225(12) 0.0306(12) 0.0203(12) 0.0016(9) 0.0017(9) 0.0021(10)
C5 0.0244(12) 0.0272(12) 0.0221(12) 0.0035(9) 0.0030(9) 0.0006(9)
C6 0.0201(11) 0.0310(12) 0.0229(12) 0.0011(10) 0.0017(9) 0.0015(9)
N7 0.0450(14) 0.0311(12) 0.0364(13) 0.0064(10) 0.0105(11) 0.0013(10)
C8 0.0216(12) 0.0331(13) 0.0268(13) 0.0078(10) 0.0021(10) 0.0010(10)
C9 0.0358(15) 0.0428(15) 0.0247(13) 0.0062(11) 0.0010(11) -0.0032(12)
C10 0.0366(15) 0.0573(19) 0.0289(14) 0.0155(13) 0.0014(12) -0.0060(13)
C11 0.0379(16) 0.0404(16) 0.0458(17) 0.0186(13) 0.0016(13) -0.0054(13)
C12 0.0522(19) 0.0330(15) 0.0479(18) 0.0069(13) 0.0076(15) -0.0024(13)
N13 0.0351(12) 0.0320(12) 0.0318(12) -0.0021(9) 0.0093(10) -0.0013(9)
C14 0.0226(12) 0.0330(13) 0.0219(12) 0.0010(10) 0.0006(9) 0.0027(10)
C15 0.0294(13) 0.0355(13) 0.0232(13) 0.0042(10) 0.0018(10) 0.0028(11)
C16 0.0356(14) 0.0407(15) 0.0228(13) -0.0013(11) 0.0031(11) 0.0103(12)
C17 0.0342(14) 0.0343(14) 0.0309(14) -0.0063(11) 0.0000(11) 0.0059(11)
C18 0.0390(15) 0.0318(14) 0.0400(16) -0.0002(12) 0.0090(12) -0.0024(12)
C19 0.0266(12) 0.0214(11) 0.0230(12) 0.0023(9) 0.0048(9) 0.0023(9)
C20 0.0249(12) 0.0226(11) 0.0217(12) 0.0023(9) 0.0044(9) 0.0033(9)
C21 0.0241(12) 0.0241(11) 0.0233(12) 0.0017(9) 0.0013(9) 0.0027(9)
C22 0.0269(12) 0.0248(11) 0.0217(12) 0.0014(9) 0.0044(9) 0.0031(9)
C23 0.0249(12) 0.0228(11) 0.0237(12) 0.0008(9) 0.0042(9) 0.0021(9)
C24 0.0261(12) 0.0219(11) 0.0232(12) 0.0009(9) 0.0018(9) 0.0030(9)
C25 0.0271(13) 0.0376(14) 0.0177(11) 0.0060(10) 0.0009(9) -0.0022(10)
C26 0.0284(13) 0.0495(16) 0.0228(13) 0.0047(11) 0.0055(10) 0.0011(12)
C27 0.0296(15) 0.080(2) 0.0301(15) 0.0121(15) 0.0090(12) 0.0059(15)
C28 0.0299(16) 0.094(3) 0.0472(19) 0.0327(19) 0.0055(14) -0.0131(18)
C29 0.0464(19) 0.059(2) 0.051(2) 0.0241(16) -0.0065(15) -0.0242(16)
C30 0.0378(15) 0.0416(16) 0.0350(15) 0.0094(12) 0.0006(12) -0.0073(12)
C31 0.0248(12) 0.0307(12) 0.0206(12) 0.0019(10) 0.0068(9) -0.0040(10)
C32 0.0312(14) 0.0365(14) 0.0285(13) -0.0018(11) 0.0014(11) 0.0013(11)
C33 0.0304(15) 0.0550(18) 0.0413(17) -0.0040(14) -0.0053(12) 0.0007(13)
C34 0.0371(16) 0.063(2) 0.0365(16) -0.0142(15) 0.0003(13) -0.0153(15)
C35 0.0408(16) 0.0411(16) 0.0425(17) -0.0163(13) 0.0134(13) -0.0125(13)
C36 0.0288(13) 0.0331(14) 0.0351(15) -0.0050(11) 0.0079(11) -0.0019(11)
C37 0.0288(13) 0.0319(13) 0.0220(12) -0.0018(10) 0.0056(10) -0.0088(10)
C38 0.0490(17) 0.0362(14) 0.0278(14) 0.0020(11) 0.0028(12) -0.0104(13)
C39 0.075(2) 0.055(2) 0.0255(15) 0.0090(14) -0.0041(15) -0.0272(18)
C40 0.078(3) 0.070(2) 0.0275(16) -0.0154(16) 0.0228(17) -0.041(2)
C41 0.0482(18) 0.064(2) 0.0402(18) -0.0224(16) 0.0213(15) -0.0218(16)
C42 0.0308(14) 0.0436(16) 0.0360(15) -0.0117(12) 0.0114(12) -0.0082(12)
C43 0.0280(13) 0.0313(13) 0.0199(12) -0.0059(10) 0.0051(9) -0.0045(10)
C44 0.0405(15) 0.0313(13) 0.0278(13) -0.0036(11) 0.0071(11) -0.0052(11)
C45 0.059(2) 0.0418(16) 0.0273(14) -0.0052(12) 0.0124(13) -0.0201(14)
C46 0.0357(16) 0.073(2) 0.0300(15) -0.0105(15) 0.0103(12) -0.0242(16)
C47 0.0256(14) 0.075(2) 0.0308(15) -0.0039(14) 0.0058(11) -0.0057(14)
C48 0.0304(14) 0.0442(16) 0.0271(13) -0.0004(11) 0.0052(11) -0.0014(12)
C49 0.0242(12) 0.0371(14) 0.0216(12) -0.0052(10) 0.0068(10) 0.0001(10)
C50 0.0321(14) 0.0421(15) 0.0376(15) -0.0084(12) 0.0085(12) -0.0048(12)
C51 0.0415(18) 0.056(2) 0.057(2) -0.0265(17) 0.0126(15) -0.0163(15)
C52 0.0336(17) 0.091(3) 0.0437(19) -0.0225(19) -0.0041(14) -0.0073(18)
C53 0.0341(16) 0.083(3) 0.0335(16) -0.0018(16) -0.0063(13) 0.0044(16)
C54 0.0299(14) 0.0485(16) 0.0293(14) 0.0010(12) 0.0009(11) 0.0026(12)
C60 0.0399(16) 0.0311(14) 0.0453(17) -0.0039(12) 0.0058(13) 0.0015(12)
Cl61 0.0577(5) 0.0518(5) 0.0503(5) 0.0079(4) 0.0175(4) 0.0048(4)
Cl62 0.0823(8) 0.0899(8) 0.1124(10) -0.0692(8) 0.0296(7) -0.0350(6)
Cl63 0.0956(7) 0.0335(4) 0.0729(6) 0.0056(4) 0.0420(6) 0.0069(4)
C70 0.0445(18) 0.062(2) 0.0410(18) -0.0031(15) 0.0080(14) -0.0069(15)
Cl71 0.0934(9) 0.1146(10) 0.0543(6) 0.0075(6) -0.0116(6) 0.0422(7)
Cl72 0.0810(7) 0.0489(5) 0.0724(6) -0.0147(4) 0.0005(5) 0.0091(5)
Cl73 0.0501(5) 0.0597(5) 0.0498(5) -0.0116(4) -0.0021(4) 0.0053(4)
C80 0.057(2) 0.054(2) 0.0439(19) -0.0060(15) -0.0138(15) 0.0005(16)
Cl81 0.1252(12) 0.1398(14) 0.1016(11) -0.0558(10) 0.0282(9) 0.0355(10)
Cl82 0.0798(7) 0.0783(7) 0.0618(6) 0.0091(5) -0.0070(5) -0.0174(6)
Cl83 0.0566(6) 0.0511(5) 0.1062(9) 0.0057(5) -0.0198(5) -0.0084(4)

loop_
_atom_type_symbol
_atom_type_description
_atom_type_scat_dispersion_real
_atom_type_scat_dispersion_imag
_atom_type_scat_source
C C 0.0033 0.0016 'International Tables Vol C Tables 4.2.6.8 and 6.1.1.4'
H H 0.0000 0.0000 'International Tables Vol C Tables 4.2.6.8 and 6.1.1.4'
N N 0.0061 0.0033 'International Tables Vol C Tables 4.2.6.8 and 6.1.1.4'
Cl Cl 0.1484 0.1585 'International Tables Vol C Tables 4.2.6.8 and 6.1.1.4'

loop_
_geom_angle_atom_site_label_1
_geom_angle_atom_site_label_2
_geom_angle_atom_site_label_3
_geom_angle
C2 N1 C6 117.8(2)
N1 C2 C3 122.9(2)
N1 C2 C8 116.9(2)
C3 C2 C8 120.3(2)
C4 C3 C2 119.1(2)
C4 C3 H3A 120.4
C2 C3 H3A 120.4
C3 C4 C5 118.5(2)
C3 C4 C19 120.4(2)
C5 C4 C19 121.1(2)
C4 C5 C6 118.8(2)
C4 C5 H5A 120.6
C6 C5 H5A 120.6
N1 C6 C5 123.0(2)
N1 C6 C14 116.3(2)
C5 C6 C14 120.7(2)
C8 N7 C12 117.5(3)
N7 C8 C9 122.5(2)
N7 C8 C2 116.5(2)
C9 C8 C2 121.0(2)
C10 C9 C8 118.5(3)
C10 C9 H9A 120.8
C8 C9 H9A 120.8
C11 C10 C9 119.2(3)
C11 C10 H10A 120.4
C9 C10 H10A 120.4
C12 C11 C10 118.3(3)
C12 C11 H11A 120.8
C10 C11 H11A 120.8
N7 C12 C11 123.9(3)
N7 C12 H12A 118.0
C11 C12 H12A 118.0
C18 N13 C14 117.0(2)
N13 C14 C15 122.7(2)
N13 C14 C6 116.8(2)
C15 C14 C6 120.4(2)
C16 C15 C14 118.8(2)
C16 C15 H15A 120.6
C14 C15 H15A 120.6
C17 C16 C15 119.1(2)
C17 C16 H16A 120.5
C15 C16 H16A 120.5
C16 C17 C18 118.2(3)
C16 C17 H17A 120.9
C18 C17 H17A 120.9
N13 C18 C17 124.2(3)
N13 C18 H18A 117.9
C17 C18 H18A 117.9
C24 C19 C20 120.8(2)
C24 C19 C4 119.9(2)
C20 C19 C4 119.3(2)
C21 C20 C19 119.4(2)
C21 C20 C25 119.4(2)
C19 C20 C25 121.2(2)
C22 C21 C20 120.2(2)
C22 C21 C31 119.0(2)
C20 C21 C31 120.8(2)
C21 C22 C23 120.4(2)
C21 C22 C37 119.3(2)
C23 C22 C37 120.3(2)
C22 C23 C24 119.6(2)
C22 C23 C43 120.0(2)
C24 C23 C43 120.4(2)
C19 C24 C23 119.6(2)
C19 C24 C49 120.3(2)
C23 C24 C49 120.1(2)
C30 C25 C26 119.1(3)
C30 C25 C20 121.1(2)
C26 C25 C20 119.8(2)
C25 C26 C27 120.1(3)
C25 C26 H26A 120.0
C27 C26 H26A 120.0
C28 C27 C26 120.1(3)
C28 C27 H27A 119.9
C26 C27 H27A 119.9
C27 C28 C29 120.5(3)
C27 C28 H28A 119.8
C29 C28 H28A 119.8
C30 C29 C28 119.8(3)
C30 C29 H29A 120.1
C28 C29 H29A 120.1
C29 C30 C25 120.4(3)
C29 C30 H30A 119.8
C25 C30 H30A 119.8
C32 C31 C36 118.8(2)
C32 C31 C21 120.7(2)
C36 C31 C21 120.5(2)
C31 C32 C33 120.7(3)
C31 C32 H32A 119.7
C33 C32 H32A 119.7
C34 C33 C32 120.1(3)
C34 C33 H33A 119.9
C32 C33 H33A 119.9
C33 C34 C35 119.9(3)
C33 C34 H34A 120.1
C35 C34 H34A 120.1
C34 C35 C36 119.8(3)
C34 C35 H35A 120.1
C36 C35 H35A 120.1
C31 C36 C35 120.6(3)
C31 C36 H36A 119.7
C35 C36 H36A 119.7
C38 C37 C42 118.8(3)
C38 C37 C22 120.7(2)
C42 C37 C22 120.4(2)
C37 C38 C39 120.1(3)
C37 C38 H38A 119.9
C39 C38 H38A 119.9
C40 C39 C38 120.1(3)
C40 C39 H39A 120.0
C38 C39 H39A 120.0
C41 C40 C39 119.8(3)
C41 C40 H40A 120.1
C39 C40 H40A 120.1
C40 C41 C42 120.8(3)
C40 C41 H41A 119.6
C42 C41 H41A 119.6
C41 C42 C37 120.3(3)
C41 C42 H42A 119.8
C37 C42 H42A 119.8
C48 C43 C44 118.6(2)
C48 C43 C23 121.0(2)
C44 C43 C23 120.4(2)
C45 C44 C43 120.4(3)
C45 C44 H44A 119.8
C43 C44 H44A 119.8
C46 C45 C44 119.9(3)
C46 C45 H45A 120.0
C44 C45 H45A 120.0
C47 C46 C45 120.2(3)
C47 C46 H46A 119.9
C45 C46 H46A 119.9
C46 C47 C48 119.9(3)
C46 C47 H47A 120.1
C48 C47 H47A 120.1
C43 C48 C47 121.0(3)
C43 C48 H48A 119.5
C47 C48 H48A 119.5
C54 C49 C50 119.0(3)
C54 C49 C24 119.9(2)
C50 C49 C24 121.0(2)
C51 C50 C49 120.1(3)
C51 C50 H50A 120.0
C49 C50 H50A 120.0
C52 C51 C50 120.2(3)
C52 C51 H51A 119.9
C50 C51 H51A 119.9
C53 C52 C51 119.9(3)
C53 C52 H52A 120.0
C51 C52 H52A 120.0
C52 C53 C54 120.4(3)
C52 C53 H53A 119.8
C54 C53 H53A 119.8
C53 C54 C49 120.4(3)
C53 C54 H54A 119.8
C49 C54 H54A 119.8
Cl62 C60 Cl63 111.56(18)
Cl62 C60 Cl61 110.91(17)
Cl63 C60 Cl61 109.66(16)
Cl62 C60 H60A 108.2
Cl63 C60 H60A 108.2
Cl61 C60 H60A 108.2
Cl72 C70 Cl73 110.81(19)
Cl72 C70 Cl71 110.58(19)
Cl73 C70 Cl71 110.6(2)
Cl72 C70 H70A 108.3
Cl73 C70 H70A 108.3
Cl71 C70 H70A 108.3
Cl81 C80 Cl83 112.6(2)
Cl81 C80 Cl82 109.6(2)
Cl83 C80 Cl82 109.15(19)
Cl81 C80 H80A 108.5
Cl83 C80 H80A 108.5
Cl82 C80 H80A 108.5

loop_
_geom_bond_atom_site_label_1
_geom_bond_atom_site_label_2
_geom_bond_distance
N1 C2 1.338(3)
N1 C6 1.345(3)
C2 C3 1.392(3)
C2 C8 1.494(3)
C3 C4 1.387(3)
C3 H3A 0.9500
C4 C5 1.389(3)
C4 C19 1.500(3)
C5 C6 1.392(3)
C5 H5A 0.9500
C6 C14 1.488(3)
N7 C8 1.336(4)
N7 C12 1.339(4)
C8 C9 1.395(4)
C9 C10 1.386(4)
C9 H9A 0.9500
C10 C11 1.376(5)
C10 H10A 0.9500
C11 C12 1.373(5)
C11 H11A 0.9500
C12 H12A 0.9500
N13 C18 1.333(4)
N13 C14 1.342(3)
C14 C15 1.395(4)
C15 C16 1.381(4)
C15 H15A 0.9500
C16 C17 1.376(4)
C16 H16A 0.9500
C17 C18 1.385(4)
C17 H17A 0.9500
C18 H18A 0.9500
C19 C24 1.403(3)
C19 C20 1.403(3)
C20 C21 1.403(3)
C20 C25 1.500(3)
C21 C22 1.400(3)
C21 C31 1.497(3)
C22 C23 1.406(3)
C22 C37 1.497(3)
C23 C24 1.408(3)
C23 C43 1.497(3)
C24 C49 1.497(3)
C25 C30 1.386(4)
C25 C26 1.392(4)
C26 C27 1.397(4)
C26 H26A 0.9500
C27 C28 1.360(6)
C27 H27A 0.9500
C28 C29 1.387(6)
C28 H28A 0.9500
C29 C30 1.385(4)
C29 H29A 0.9500
C30 H30A 0.9500
C31 C32 1.385(4)
C31 C36 1.390(4)
C32 C33 1.386(4)
C32 H32A 0.9500
C33 C34 1.381(5)
C33 H33A 0.9500
C34 C35 1.383(5)
C34 H34A 0.9500
C35 C36 1.391(4)
C35 H35A 0.9500
C36 H36A 0.9500
C37 C38 1.388(4)
C37 C42 1.397(4)
C38 C39 1.393(4)
C38 H38A 0.9500
C39 C40 1.390(6)
C39 H39A 0.9500
C40 C41 1.361(6)
C40 H40A 0.9500
C41 C42 1.383(4)
C41 H41A 0.9500
C42 H42A 0.9500
C43 C48 1.384(4)
C43 C44 1.391(4)
C44 C45 1.391(4)
C44 H44A 0.9500
C45 C46 1.380(5)
C45 H45A 0.9500
C46 C47 1.371(5)
C46 H46A 0.9500
C47 C48 1.389(4)
C47 H47A 0.9500
C48 H48A 0.9500
C49 C54 1.392(4)
C49 C50 1.392(4)
C50 C51 1.391(4)
C50 H50A 0.9500
C51 C52 1.388(6)
C51 H51A 0.9500
C52 C53 1.369(6)
C52 H52A 0.9500
C53 C54 1.388(4)
C53 H53A 0.9500
C54 H54A 0.9500
C60 Cl62 1.733(3)
C60 Cl63 1.747(3)
C60 Cl61 1.752(3)
C60 H60A 1.0000
C70 Cl72 1.750(4)
C70 Cl73 1.750(3)
C70 Cl71 1.752(4)
C70 H70A 1.0000
C80 Cl81 1.724(4)
C80 Cl83 1.750(4)
C80 Cl82 1.755(4)
C80 H80A 1.0000

loop_
_geom_torsion_atom_site_label_1
_geom_torsion_atom_site_label_2
_geom_torsion_atom_site_label_3
_geom_torsion_atom_site_label_4
_geom_torsion
C6 N1 C2 C3 0.0(4)
C6 N1 C2 C8 178.7(2)
N1 C2 C3 C4 -2.0(4)
C8 C2 C3 C4 179.5(2)
C2 C3 C4 C5 1.6(4)
C2 C3 C4 C19 179.9(2)
C3 C4 C5 C6 0.5(3)
C19 C4 C5 C6 -177.8(2)
C2 N1 C6 C5 2.2(4)
C2 N1 C6 C14 -175.7(2)
C4 C5 C6 N1 -2.5(4)
C4 C5 C6 C14 175.4(2)
C12 N7 C8 C9 0.1(4)
C12 N7 C8 C2 178.8(3)
N1 C2 C8 N7 -178.0(2)
C3 C2 C8 N7 0.7(3)
N1 C2 C8 C9 0.7(4)
C3 C2 C8 C9 179.4(2)
N7 C8 C9 C10 0.1(4)
C2 C8 C9 C10 -178.6(2)
C8 C9 C10 C11 -0.4(4)
C9 C10 C11 C12 0.5(4)
C8 N7 C12 C11 0.1(5)
C10 C11 C12 N7 -0.4(5)
C18 N13 C14 C15 0.3(4)
C18 N13 C14 C6 -177.0(2)
N1 C6 C14 N13 -166.6(2)
C5 C6 C14 N13 15.3(3)
N1 C6 C14 C15 16.0(3)
C5 C6 C14 C15 -162.0(2)
N13 C14 C15 C16 -1.2(4)
C6 C14 C15 C16 176.0(2)
C14 C15 C16 C17 1.0(4)
C15 C16 C17 C18 0.1(4)
C14 N13 C18 C17 0.9(4)
C16 C17 C18 N13 -1.1(4)
C3 C4 C19 C24 120.8(3)
C5 C4 C19 C24 -61.0(3)
C3 C4 C19 C20 -58.5(3)
C5 C4 C19 C20 119.8(3)
C24 C19 C20 C21 -0.1(3)
C4 C19 C20 C21 179.1(2)
C24 C19 C20 C25 177.5(2)
C4 C19 C20 C25 -3.3(3)
C19 C20 C21 C22 1.9(3)
C25 C20 C21 C22 -175.7(2)
C19 C20 C21 C31 -179.1(2)
C25 C20 C21 C31 3.3(3)
C20 C21 C22 C23 -2.0(3)
C31 C21 C22 C23 179.1(2)
C20 C21 C22 C37 178.7(2)
C31 C21 C22 C37 -0.2(3)
C21 C22 C23 C24 0.1(3)
C37 C22 C23 C24 179.4(2)
C21 C22 C23 C43 179.6(2)
C37 C22 C23 C43 -1.1(3)
C20 C19 C24 C23 -1.7(3)
C4 C19 C24 C23 179.1(2)
C20 C19 C24 C49 177.3(2)
C4 C19 C24 C49 -1.9(3)
C22 C23 C24 C19 1.7(3)
C43 C23 C24 C19 -177.8(2)
C22 C23 C24 C49 -177.3(2)
C43 C23 C24 C49 3.2(3)
C21 C20 C25 C30 -63.8(3)
C19 C20 C25 C30 118.7(3)
C21 C20 C25 C26 113.8(3)
C19 C20 C25 C26 -63.8(3)
C30 C25 C26 C27 0.4(4)
C20 C25 C26 C27 -177.1(2)
C25 C26 C27 C28 0.1(4)
C26 C27 C28 C29 -0.5(5)
C27 C28 C29 C30 0.3(5)
C28 C29 C30 C25 0.3(5)
C26 C25 C30 C29 -0.7(4)
C20 C25 C30 C29 176.9(3)
C22 C21 C31 C32 107.9(3)
C20 C21 C31 C32 -71.0(3)
C22 C21 C31 C36 -70.5(3)
C20 C21 C31 C36 110.6(3)
C36 C31 C32 C33 2.0(4)
C21 C31 C32 C33 -176.5(3)
C31 C32 C33 C34 -0.6(5)
C32 C33 C34 C35 -1.4(5)
C33 C34 C35 C36 2.0(5)
C32 C31 C36 C35 -1.3(4)
C21 C31 C36 C35 177.1(2)
C34 C35 C36 C31 -0.6(4)
C21 C22 C37 C38 -66.1(3)
C23 C22 C37 C38 114.6(3)
C21 C22 C37 C42 111.6(3)
C23 C22 C37 C42 -67.7(3)
C42 C37 C38 C39 -0.5(4)
C22 C37 C38 C39 177.3(3)
C37 C38 C39 C40 0.3(5)
C38 C39 C40 C41 -0.2(5)
C39 C40 C41 C42 0.3(5)
C40 C41 C42 C37 -0.6(4)
C38 C37 C42 C41 0.7(4)
C22 C37 C42 C41 -177.1(3)
C22 C23 C43 C48 109.6(3)
C24 C23 C43 C48 -70.9(3)
C22 C23 C43 C44 -69.2(3)
C24 C23 C43 C44 110.3(3)
C48 C43 C44 C45 0.8(4)
C23 C43 C44 C45 179.6(2)
C43 C44 C45 C46 -1.2(4)
C44 C45 C46 C47 0.6(4)
C45 C46 C47 C48 0.4(4)
C44 C43 C48 C47 0.3(4)
C23 C43 C48 C47 -178.5(2)
C46 C47 C48 C43 -0.9(4)
C19 C24 C49 C54 -64.7(3)
C23 C24 C49 C54 114.3(3)
C19 C24 C49 C50 115.4(3)
C23 C24 C49 C50 -65.5(3)
C54 C49 C50 C51 0.2(4)
C24 C49 C50 C51 -179.9(2)
C49 C50 C51 C52 -0.2(5)
C50 C51 C52 C53 -0.2(5)
C51 C52 C53 C54 0.5(5)
C52 C53 C54 C49 -0.4(5)
C50 C49 C54 C53 0.0(4)
C24 C49 C54 C53 -179.8(3)
